data_2022654
loop_
_publ_author_name
'Shen, Hong'

_publ_section_title
;
 A new two-dimensional cadmium(II) coordination polymer based on the
 asymmetric dicarboxylic acid homophthalic acid: synthesis, structure and
 properties
;
_journal_coeditor_code DG3033
_journal_issue 9
_journal_name_full 'Acta Crystallographica Section C'
_journal_page_first
;
;
_journal_paper_doi 10.1107/S2053229622008476
_journal_volume 78
_journal_year 2022
_chemical_formula_iupac '[Cd (C9 H6 O4) (C20 H18 N4)0.5]'
_chemical_formula_moiety 'C19 H15 Cd N2 O4'
_chemical_formula_sum 'C19 H15 Cd N2 O4'
_chemical_formula_weight 447.74
_chemical_name_systematic
Poly[[\m~2~-4,4'-bis(2-methylimidazol-1-yl)biphenyl-\k^2^<i>N</i>^3^:<i>N</i>^3'^]bis[\m~3~-2-(2-carboxylatophenyl)acetato-\k^5^<i>O</i>,<i>O</i>':<i>O</i>',<i>O</i>'':<i>O</i>'']dicadmium(II)],
_space_group_crystal_system monoclinic
_space_group_IT_number 14
_space_group_name_Hall '-P 2yn'
_space_group_name_H-M_alt 'P 1 21/n 1'
_atom_sites_solution_hydrogens geom
_audit_creation_method SHELXL-2014
_cell_angle_alpha 90
_cell_angle_beta 99.863(2)
_cell_angle_gamma 90
_cell_formula_units_Z 4
_cell_length_a 12.5769(3)
_cell_length_b 7.5529(4)
_cell_length_c 18.5933(3)
_cell_measurement_reflns_used 9822
_cell_measurement_temperature 293(2)
_cell_measurement_theta_max 27.59
_cell_measurement_theta_min 3.16
_cell_volume 1740.11(11)
_computing_cell_refinement
;
SAINT (Bruker, 2016)
;
_computing_data_collection
;
APEX2 (Bruker, 2016)
;
_computing_data_reduction
;
SAINT (Bruker, 2016)
;
_computing_molecular_graphics
;
DIAMOND (Brandenburg & Putz, 2005)
;
_computing_publication_material
;
SHELXL2014 (Sheldrick, 2015<i>b</i>)
;
_computing_structure_refinement
;
SHELXL2014 (Sheldrick, 2015<i>b</i>)
;
_computing_structure_solution
;
SHELXT (Sheldrick, 2015<i>a</i>)
;
_diffrn_ambient_temperature 293(2)
_diffrn_measured_fraction_theta_full 0.998
_diffrn_measured_fraction_theta_max 0.988
_diffrn_measurement_device_type 'Bruker APEXII CCD'
_diffrn_measurement_method '\f and \w scans'
_diffrn_radiation_type MoK\a
_diffrn_radiation_wavelength 0.71073
_diffrn_reflns_av_R_equivalents 0.0269
_diffrn_reflns_av_unetI/netI 0.0177
_diffrn_reflns_limit_h_max 16
_diffrn_reflns_limit_h_min -16
_diffrn_reflns_limit_k_max 9
_diffrn_reflns_limit_k_min -9
_diffrn_reflns_limit_l_max 24
_diffrn_reflns_limit_l_min -24
_diffrn_reflns_number 31753
_diffrn_reflns_theta_full 25.242
_diffrn_reflns_theta_max 27.615
_diffrn_reflns_theta_min 3.159
_exptl_absorpt_coefficient_mu 1.282
_exptl_absorpt_correction_T_max 0.7456
_exptl_absorpt_correction_T_min 0.6968
_exptl_absorpt_correction_type multi-scan
_exptl_absorpt_process_details
;
(SADABS; Bruker, 2016)
;
_exptl_crystal_colour colorless
_exptl_crystal_density_diffrn 1.709
_exptl_crystal_description block
_exptl_crystal_F_000 892
_exptl_crystal_size_max 0.130
_exptl_crystal_size_mid 0.110
_exptl_crystal_size_min 0.100
_refine_diff_density_max 0.649
_refine_diff_density_min -0.716
_refine_ls_extinction_method none
_refine_ls_goodness_of_fit_ref 1.114
_refine_ls_hydrogen_treatment constr
_refine_ls_matrix_type full
_refine_ls_number_parameters 236
_refine_ls_number_reflns 3997
_refine_ls_number_restraints 0
_refine_ls_restrained_S_all 1.114
_refine_ls_R_factor_all 0.0337
_refine_ls_R_factor_gt 0.0249
_refine_ls_shift/su_max 0.003
_refine_ls_shift/su_mean 0.000
_refine_ls_structure_factor_coef Fsqd
_refine_ls_weighting_details 'w=1/[\s^2^(Fo^2^)+(0.0181P)^2^+1.9250P] where P=(Fo^2^+2Fc^2^)/3'
_refine_ls_weighting_scheme calc
_refine_ls_wR_factor_gt 0.0535
_refine_ls_wR_factor_ref 0.0579
_reflns_number_gt 3423
_reflns_number_total 3997
_reflns_threshold_expression 'I > 2\s(I)'
_cod_data_source_file dg3033sup1.cif
_cod_data_source_block I
_cod_original_sg_symbol_H-M 'P 21/n'
_cod_database_code 2022654
_shelx_space_group_comment
;
The symmetry employed for this shelxl refinement is uniquely defined
by the following loop, which should always be used as a source of
symmetry information in preference to the above space-group names.
They are only intended as comments.
;
_shelx_estimated_absorpt_t_min 0.851
_shelx_estimated_absorpt_t_max 0.883
_shelxl_version_number 2.014

loop_
_space_group_symop_operation_xyz
'x, y, z'
'-x+1/2, y+1/2, -z+1/2'
'-x, -y, -z'
'x-1/2, -y-1/2, z-1/2'

loop_
_atom_site_type_symbol
_atom_site_label
_atom_site_fract_x
_atom_site_fract_y
_atom_site_fract_z
_atom_site_U_iso_or_equiv
_atom_site_adp_type
_atom_site_calc_flag
_atom_site_occupancy
_atom_site_disorder_assembly
_atom_site_disorder_group
Cd Cd1 0.53581(2) 0.23915(2) 0.52137(2) 0.02534(6) Uani d 1 . .
O O1 0.61095(13) 0.5560(2) 0.51288(9) 0.0334(4) Uani d 1 . .
O O2 0.61807(16) 0.3461(2) 0.43169(10) 0.0442(5) Uani d 1 . .
O O3 0.39567(12) 0.0352(2) 0.49439(10) 0.0341(4) Uani d 1 . .
O O4 0.74333(16) 1.1154(3) 0.56097(13) 0.0608(6) Uani d 1 . .
N N1 0.55144(16) 0.2769(2) 0.64193(10) 0.0289(4) Uani d 1 . .
N N2 0.55280(17) 0.2323(3) 0.75855(10) 0.0321(4) Uani d 1 . .
C C1 0.64231(19) 0.4983(3) 0.45590(13) 0.0308(5) Uani d 1 . .
C C2 0.70932(18) 0.6132(3) 0.41515(12) 0.0271(5) Uani d 1 . .
C C3 0.7119(2) 0.5657(3) 0.34299(13) 0.0362(5) Uani d 1 . .
H H3 0.6708 0.4703 0.3225 0.043 Uiso calc 1 . .
C C4 0.7741(2) 0.6575(4) 0.30159(14) 0.0435(6) Uani d 1 . .
H H4 0.7735 0.6266 0.2531 0.052 Uiso calc 1 . .
C C5 0.8374(2) 0.7957(4) 0.33259(15) 0.0445(6) Uani d 1 . .
H H5 0.8813 0.8563 0.3054 0.053 Uiso calc 1 . .
C C6 0.8357(2) 0.8440(3) 0.40375(15) 0.0391(6) Uani d 1 . .
H H6 0.8790 0.9373 0.4240 0.047 Uiso calc 1 . .
C C7 0.77096(18) 0.7571(3) 0.44637(12) 0.0277(5) Uani d 1 . .
C C8 0.77736(19) 0.8219(3) 0.52393(13) 0.0324(5) Uani d 1 . .
H H8A 0.7576 0.7256 0.5536 0.039 Uiso calc 1 . .
H H8B 0.8515 0.8541 0.5431 0.039 Uiso calc 1 . .
C C9 0.70553(19) 0.9788(3) 0.53128(12) 0.0304(5) Uani d 1 . .
C C10 0.4805(3) -0.0156(4) 0.67494(15) 0.0550(8) Uani d 1 . .
H H10A 0.4170 -0.0061 0.6383 0.082 Uiso calc 1 . .
H H10B 0.4617 -0.0649 0.7186 0.082 Uiso calc 1 . .
H H10C 0.5321 -0.0911 0.6576 0.082 Uiso calc 1 . .
C C11 0.52814(19) 0.1623(3) 0.69086(12) 0.0296(5) Uani d 1 . .
C C12 0.5920(2) 0.4252(3) 0.68000(13) 0.0422(6) Uani d 1 . .
H H12 0.6153 0.5270 0.6592 0.051 Uiso calc 1 . .
C C13 0.5929(3) 0.4011(4) 0.75185(14) 0.0470(7) Uani d 1 . .
H H13 0.6157 0.4813 0.7893 0.056 Uiso calc 1 . .
C C14 0.53384(19) 0.1550(3) 0.82596(12) 0.0298(5) Uani d 1 . .
C C15 0.4569(2) 0.2301(3) 0.86091(13) 0.0359(5) Uani d 1 . .
H H15 0.4142 0.3223 0.8390 0.043 Uiso calc 1 . .
C C16 0.4433(2) 0.1683(3) 0.92859(13) 0.0341(5) Uani d 1 . .
H H16 0.3914 0.2202 0.9519 0.041 Uiso calc 1 . .
C C17 0.5933(2) 0.0127(3) 0.85649(12) 0.0336(5) Uani d 1 . .
H H17 0.6428 -0.0414 0.8318 0.040 Uiso calc 1 . .
C C18 0.5790(2) -0.0496(3) 0.92435(12) 0.0323(5) Uani d 1 . .
H H18 0.6191 -0.1463 0.9447 0.039 Uiso calc 1 . .
C C19 0.50564(18) 0.0302(3) 0.96263(11) 0.0254(4) Uani d 1 . .

loop_
_atom_site_aniso_label
_atom_site_aniso_U_11
_atom_site_aniso_U_22
_atom_site_aniso_U_33
_atom_site_aniso_U_12
_atom_site_aniso_U_13
_atom_site_aniso_U_23
Cd1 0.03552(10) 0.02047(8) 0.02193(9) 0.00076(6) 0.01034(6) 0.00050(6)
O1 0.0393(9) 0.0354(9) 0.0289(9) 0.0045(7) 0.0153(7) 0.0076(7)
O2 0.0639(12) 0.0260(9) 0.0497(11) -0.0072(8) 0.0294(10) -0.0007(8)
O3 0.0261(8) 0.0232(8) 0.0521(11) 0.0027(6) 0.0042(8) -0.0012(7)
O4 0.0452(12) 0.0452(12) 0.0880(16) -0.0029(9) 0.0003(11) -0.0300(11)
N1 0.0381(11) 0.0292(10) 0.0202(9) -0.0023(8) 0.0074(8) 0.0009(7)
N2 0.0458(12) 0.0325(10) 0.0183(9) -0.0068(9) 0.0059(8) 0.0014(7)
C1 0.0335(12) 0.0271(11) 0.0329(12) 0.0050(9) 0.0092(10) 0.0095(9)
C2 0.0292(11) 0.0252(10) 0.0293(12) 0.0042(9) 0.0119(9) 0.0038(9)
C3 0.0423(14) 0.0359(13) 0.0330(13) -0.0011(11) 0.0137(11) -0.0016(10)
C4 0.0523(16) 0.0515(16) 0.0305(13) 0.0043(13) 0.0183(12) 0.0032(12)
C5 0.0493(16) 0.0456(15) 0.0438(15) -0.0006(12) 0.0230(13) 0.0124(12)
C6 0.0413(14) 0.0325(13) 0.0458(15) -0.0027(11) 0.0145(12) 0.0044(11)
C7 0.0265(11) 0.0275(11) 0.0303(11) 0.0072(9) 0.0083(9) 0.0049(9)
C8 0.0301(12) 0.0347(12) 0.0312(12) 0.0056(10) 0.0019(10) 0.0007(10)
C9 0.0352(13) 0.0293(11) 0.0277(11) 0.0007(10) 0.0079(10) -0.0002(9)
C10 0.097(2) 0.0412(15) 0.0274(13) -0.0259(16) 0.0125(15) -0.0002(11)
C11 0.0384(13) 0.0308(11) 0.0201(11) -0.0008(10) 0.0065(9) 0.0026(9)
C12 0.0654(18) 0.0328(13) 0.0295(13) -0.0145(12) 0.0112(12) 0.0028(10)
C13 0.077(2) 0.0360(14) 0.0287(13) -0.0178(14) 0.0109(13) -0.0021(11)
C14 0.0398(13) 0.0321(12) 0.0170(10) -0.0071(10) 0.0035(9) 0.0009(9)
C15 0.0420(14) 0.0403(13) 0.0245(11) 0.0067(11) 0.0034(10) 0.0088(10)
C16 0.0364(13) 0.0419(13) 0.0247(12) 0.0074(11) 0.0077(10) 0.0061(10)
C17 0.0430(14) 0.0360(13) 0.0233(11) 0.0010(11) 0.0103(10) -0.0015(9)
C18 0.0440(14) 0.0298(11) 0.0235(11) 0.0026(10) 0.0070(10) 0.0036(9)
C19 0.0293(11) 0.0268(10) 0.0197(10) -0.0062(9) 0.0028(9) 0.0005(8)

loop_
_atom_type_symbol
_atom_type_description
_atom_type_scat_dispersion_real
_atom_type_scat_dispersion_imag
_atom_type_scat_source
C C 0.0033 0.0016 'International Tables Vol C Tables 4.2.6.8 and 6.1.1.4'
H H 0.0000 0.0000 'International Tables Vol C Tables 4.2.6.8 and 6.1.1.4'
Cd Cd -0.8075 1.2024 'International Tables Vol C Tables 4.2.6.8 and 6.1.1.4'
N N 0.0061 0.0033 'International Tables Vol C Tables 4.2.6.8 and 6.1.1.4'
O O 0.0106 0.0060 'International Tables Vol C Tables 4.2.6.8 and 6.1.1.4'

loop_
_geom_angle_atom_site_label_1
_geom_angle_atom_site_label_2
_geom_angle_atom_site_label_3
_geom_angle_site_symmetry_1
_geom_angle_site_symmetry_3
_geom_angle
_geom_angle_publ_flag
N1 Cd1 O2 . . 136.28(7) ?
N1 Cd1 O3 . 3_656 105.93(7) ?
O2 Cd1 O3 . 3_656 89.95(6) ?
N1 Cd1 O3 . . 103.51(7) ?
O2 Cd1 O3 . . 120.20(7) ?
O3 Cd1 O3 3_656 . 70.15(6) ?
N1 Cd1 O1 . 3_666 96.61(6) ?
O2 Cd1 O1 . 3_666 90.13(6) ?
O3 Cd1 O1 3_656 3_666 146.95(6) ?
O3 Cd1 O1 . 3_666 81.41(6) ?
N1 Cd1 O1 . . 88.45(6) ?
O2 Cd1 O1 . . 53.53(6) ?
O3 Cd1 O1 3_656 . 133.00(5) ?
O3 Cd1 O1 . . 150.34(6) ?
O1 Cd1 O1 3_666 . 70.19(6) ?
C1 O1 Cd1 . 3_666 109.46(14) ?
C1 O1 Cd1 . . 84.41(13) ?
Cd1 O1 Cd1 3_666 . 109.80(6) ?
C1 O2 Cd1 . . 100.19(15) ?
C9 O3 Cd1 3_666 3_656 104.42(14) ?
C9 O3 Cd1 3_666 . 143.07(15) ?
Cd1 O3 Cd1 3_656 . 109.85(6) ?
C11 N1 C12 . . 106.54(19) ?
C11 N1 Cd1 . . 127.88(15) ?
C12 N1 Cd1 . . 125.53(15) ?
C11 N2 C13 . . 107.79(19) ?
C11 N2 C14 . . 127.3(2) ?
C13 N2 C14 . . 124.7(2) ?
O2 C1 O1 . . 121.6(2) ?
O2 C1 C2 . . 118.1(2) ?
O1 C1 C2 . . 120.3(2) ?
C3 C2 C7 . . 119.7(2) ?
C3 C2 C1 . . 116.4(2) ?
C7 C2 C1 . . 123.9(2) ?
C4 C3 C2 . . 121.2(2) ?
C4 C3 H3 . . 119.4 ?
C2 C3 H3 . . 119.4 ?
C3 C4 C5 . . 119.4(2) ?
C3 C4 H4 . . 120.3 ?
C5 C4 H4 . . 120.3 ?
C6 C5 C4 . . 120.0(2) ?
C6 C5 H5 . . 120.0 ?
C4 C5 H5 . . 120.0 ?
C5 C6 C7 . . 121.9(2) ?
C5 C6 H6 . . 119.0 ?
C7 C6 H6 . . 119.0 ?
C6 C7 C2 . . 117.7(2) ?
C6 C7 C8 . . 116.7(2) ?
C2 C7 C8 . . 125.5(2) ?
C9 C8 C7 . . 113.91(19) ?
C9 C8 H8A . . 108.8 ?
C7 C8 H8A . . 108.8 ?
C9 C8 H8B . . 108.8 ?
C7 C8 H8B . . 108.8 ?
H8A C8 H8B . . 107.7 ?
O4 C9 O3 . 3_666 121.3(2) ?
O4 C9 C8 . . 120.6(2) ?
O3 C9 C8 3_666 . 118.1(2) ?
C11 C10 H10A . . 109.5 ?
C11 C10 H10B . . 109.5 ?
H10A C10 H10B . . 109.5 ?
C11 C10 H10C . . 109.5 ?
H10A C10 H10C . . 109.5 ?
H10B C10 H10C . . 109.5 ?
N1 C11 N2 . . 110.0(2) ?
N1 C11 C10 . . 125.8(2) ?
N2 C11 C10 . . 124.2(2) ?
C13 C12 N1 . . 109.8(2) ?
C13 C12 H12 . . 125.1 ?
N1 C12 H12 . . 125.1 ?
C12 C13 N2 . . 105.8(2) ?
C12 C13 H13 . . 127.1 ?
N2 C13 H13 . . 127.1 ?
C17 C14 C15 . . 120.2(2) ?
C17 C14 N2 . . 121.1(2) ?
C15 C14 N2 . . 118.6(2) ?
C14 C15 C16 . . 119.9(2) ?
C14 C15 H15 . . 120.1 ?
C16 C15 H15 . . 120.1 ?
C15 C16 C19 . . 121.4(2) ?
C15 C16 H16 . . 119.3 ?
C19 C16 H16 . . 119.3 ?
C14 C17 C18 . . 119.7(2) ?
C14 C17 H17 . . 120.2 ?
C18 C17 H17 . . 120.2 ?
C17 C18 C19 . . 121.2(2) ?
C17 C18 H18 . . 119.4 ?
C19 C18 H18 . . 119.4 ?
C16 C19 C18 . . 117.5(2) ?
C16 C19 C19 . 3_657 121.1(3) ?
C18 C19 C19 . 3_657 121.3(3) ?

loop_
_geom_bond_atom_site_label_1
_geom_bond_atom_site_label_2
_geom_bond_site_symmetry_2
_geom_bond_distance
_geom_bond_publ_flag
Cd1 N1 . 2.2346(18) ?
Cd1 O2 . 2.2571(17) ?
Cd1 O3 3_656 2.2826(15) ?
Cd1 O3 . 2.3296(16) ?
Cd1 O1 3_666 2.4093(16) ?
Cd1 O1 . 2.5875(17) ?
O1 C1 . 1.269(3) ?
O1 Cd1 3_666 2.4093(16) ?
O2 C1 . 1.253(3) ?
O3 C9 3_666 1.285(3) ?
O3 Cd1 3_656 2.2826(15) ?
O4 C9 . 1.227(3) ?
N1 C11 . 1.324(3) ?
N1 C12 . 1.376(3) ?
N2 C11 . 1.351(3) ?
N2 C13 . 1.384(3) ?
N2 C14 . 1.439(3) ?
C1 C2 . 1.502(3) ?
C2 C3 . 1.395(3) ?
C2 C7 . 1.402(3) ?
C3 C4 . 1.375(4) ?
C3 H3 . 0.9300 ?
C4 C5 . 1.377(4) ?
C4 H4 . 0.9300 ?
C5 C6 . 1.376(4) ?
C5 H5 . 0.9300 ?
C6 C7 . 1.394(3) ?
C6 H6 . 0.9300 ?
C7 C8 . 1.512(3) ?
C8 C9 . 1.511(3) ?
C8 H8A . 0.9700 ?
C8 H8B . 0.9700 ?
C9 O3 3_666 1.285(3) ?
C10 C11 . 1.480(3) ?
C10 H10A . 0.9600 ?
C10 H10B . 0.9600 ?
C10 H10C . 0.9600 ?
C12 C13 . 1.347(3) ?
C12 H12 . 0.9300 ?
C13 H13 . 0.9300 ?
C14 C17 . 1.375(3) ?
C14 C15 . 1.377(3) ?
C15 C16 . 1.380(3) ?
C15 H15 . 0.9300 ?
C16 C19 . 1.391(3) ?
C16 H16 . 0.9300 ?
C17 C18 . 1.387(3) ?
C17 H17 . 0.9300 ?
C18 C19 . 1.395(3) ?
C18 H18 . 0.9300 ?
C19 C19 3_657 1.492(4) ?

loop_
_geom_hbond_atom_site_label_D
_geom_hbond_atom_site_label_H
_geom_hbond_atom_site_label_A
_geom_hbond_site_symmetry_A
_geom_hbond_distance_DH
_geom_hbond_distance_HA
_geom_hbond_distance_DA
_geom_hbond_angle_DHA
C8 H8A O1 . 0.97 2.27 2.882(3) 120.5

loop_
_geom_torsion_atom_site_label_1
_geom_torsion_atom_site_label_2
_geom_torsion_atom_site_label_3
_geom_torsion_atom_site_label_4
_geom_torsion_site_symmetry_1
_geom_torsion_site_symmetry_2
_geom_torsion_site_symmetry_3
_geom_torsion_site_symmetry_4
_geom_torsion
_geom_torsion_publ_flag
Cd1 O2 C1 O1 . . . . -6.1(3) ?
Cd1 O2 C1 C2 . . . . 174.45(17) ?
Cd1 O1 C1 O2 3_666 . . . -103.8(2) ?
Cd1 O1 C1 O2 . . . . 5.2(2) ?
Cd1 O1 C1 C2 3_666 . . . 75.6(2) ?
Cd1 O1 C1 C2 . . . . -175.3(2) ?
O2 C1 C2 C3 . . . . 19.0(3) ?
O1 C1 C2 C3 . . . . -160.5(2) ?
O2 C1 C2 C7 . . . . -158.3(2) ?
O1 C1 C2 C7 . . . . 22.2(3) ?
C7 C2 C3 C4 . . . . 0.1(4) ?
C1 C2 C3 C4 . . . . -177.4(2) ?
C2 C3 C4 C5 . . . . 1.9(4) ?
C3 C4 C5 C6 . . . . -1.8(4) ?
C4 C5 C6 C7 . . . . -0.2(4) ?
C5 C6 C7 C2 . . . . 2.1(4) ?
C5 C6 C7 C8 . . . . 179.4(2) ?
C3 C2 C7 C6 . . . . -2.0(3) ?
C1 C2 C7 C6 . . . . 175.2(2) ?
C3 C2 C7 C8 . . . . -179.1(2) ?
C1 C2 C7 C8 . . . . -1.8(3) ?
C6 C7 C8 C9 . . . . 84.1(3) ?
C2 C7 C8 C9 . . . . -98.8(3) ?
C7 C8 C9 O4 . . . . -124.7(3) ?
C7 C8 C9 O3 . . . 3_666 55.3(3) ?
C12 N1 C11 N2 . . . . -0.2(3) ?
Cd1 N1 C11 N2 . . . . 177.50(15) ?
C12 N1 C11 C10 . . . . 178.9(3) ?
Cd1 N1 C11 C10 . . . . -3.4(4) ?
C13 N2 C11 N1 . . . . 0.6(3) ?
C14 N2 C11 N1 . . . . 176.0(2) ?
C13 N2 C11 C10 . . . . -178.5(3) ?
C14 N2 C11 C10 . . . . -3.1(4) ?
C11 N1 C12 C13 . . . . -0.3(3) ?
Cd1 N1 C12 C13 . . . . -178.1(2) ?
N1 C12 C13 N2 . . . . 0.7(3) ?
C11 N2 C13 C12 . . . . -0.8(3) ?
C14 N2 C13 C12 . . . . -176.3(2) ?
C11 N2 C14 C17 . . . . 71.8(3) ?
C13 N2 C14 C17 . . . . -113.6(3) ?
C11 N2 C14 C15 . . . . -110.4(3) ?
C13 N2 C14 C15 . . . . 64.3(3) ?
C17 C14 C15 C16 . . . . 3.4(4) ?
N2 C14 C15 C16 . . . . -174.5(2) ?
C14 C15 C16 C19 . . . . -0.3(4) ?
C15 C14 C17 C18 . . . . -3.0(4) ?
N2 C14 C17 C18 . . . . 174.8(2) ?
C14 C17 C18 C19 . . . . -0.4(4) ?
C15 C16 C19 C18 . . . . -3.0(4) ?
C15 C16 C19 C19 . . . 3_657 177.0(3) ?
C17 C18 C19 C16 . . . . 3.3(3) ?
C17 C18 C19 C19 . . . 3_657 -176.6(3) ?

_cod_database_fobs_code 2022654
